data_7710167
loop_
_publ_author_name
'Shaw, Thomas E.'
'Diethrich, Timothy J. J.'
'Stern, Charlotte L.'
'Scott, Brian'
'Jurca, Titel'
'Gilbert, Thomas M.'
'Sattelberger, Alfred P.'

_publ_section_title
;
 Synthesis, Characterization, X-ray and Electronic Structures of Diethyl
 Ether and 1,2-Dimethoxyethane Adducts of Molybdenum(IV) Chloride and
 Tungsten(IV) Chloride
;
_journal_name_full 'Dalton Transactions'
_journal_paper_doi 10.1039/D2DT00787H
_journal_year 2022
_chemical_absolute_configuration ad
_chemical_formula_moiety 'C4 H10 Cl4 O2 W'
_chemical_formula_sum 'C4 H10 Cl4 O2 W'
_chemical_formula_weight 415.77
_chemical_name_systematic Tetrachloro(1,2-dimethoxyethane)tungsten(IV)
_chemical_properties_physical Air-sensitive,Moisture-sensitive,Oxygen-sensitive
_space_group_crystal_system monoclinic
_space_group_IT_number 9
_space_group_name_Hall 'C -2yc'
_space_group_name_H-M_alt 'C 1 c 1'
_atom_sites_solution_hydrogens geom
_atom_sites_solution_primary iterative
_audit_creation_date 2022-02-08
_audit_creation_method
;
Olex2 1.3
(compiled 2020.11.12 svn.r5f609507 for OlexSys, GUI svn.r6408)
;
_audit_update_record
;
2022-02-09 deposited with the CCDC.	2022-04-22 downloaded from the CCDC.
;
_cell_angle_alpha 90
_cell_angle_beta 90.687(2)
_cell_angle_gamma 90
_cell_formula_units_Z 4
_cell_length_a 8.0766(2)
_cell_length_b 11.3089(2)
_cell_length_c 11.7413(3)
_cell_measurement_reflns_used 16956
_cell_measurement_temperature 100.00(10)
_cell_measurement_theta_max 33.8020
_cell_measurement_theta_min 3.0780
_cell_volume 1072.34(4)
_computing_cell_refinement 'CrysAlisPro 1.171.41.90a (Rigaku OD, 2020)'
_computing_data_collection 'CrysAlisPro 1.171.41.90a (Rigaku OD, 2020)'
_computing_data_reduction 'CrysAlisPro 1.171.41.90a (Rigaku OD, 2020)'
_computing_molecular_graphics 'Olex2 1.3 (Dolomanov et al., 2009)'
_computing_publication_material 'Olex2 1.3 (Dolomanov et al., 2009)'
_computing_structure_refinement 'olex2.refine (Bourhis et al., 2015)'
_computing_structure_solution 'olex2.solve (Bourhis et al., 2015)'
_diffrn_ambient_environment N~2~
_diffrn_ambient_temperature 100.15
_diffrn_detector 'Hybrid Pixel Array Detector'
_diffrn_detector_area_resol_mean 10.0000
_diffrn_detector_type HyPix
_diffrn_measured_fraction_theta_full 1.000
_diffrn_measured_fraction_theta_max 0.925
_diffrn_measurement_details
;
List of Runs (angles in degrees, time in seconds):

  # Type    Start    End  Width  t~exp~   \w     \q     \k     \f   Frames
#--------------------------------------------------------------------------
  1  \w     -2.00  42.00   0.50   19.82    --   13.12  85.00  25.00   88
  2  \w     14.00  40.00   0.50   19.82    --   13.12 -85.00 -93.00   52
  3  \w    -41.00  -2.00   0.50   19.82    --  -13.59 -85.00 -93.00   78
  4  \w    -40.00   6.00   0.50   19.82    --  -13.59  85.00  25.00   92
  5  \w      2.00  80.00   0.50   19.82    --   13.12  37.00-180.00  156
  6  \w    -23.00   3.00   0.50   19.82    --   13.12 -99.00-120.00   52
  7  \w    -58.00   5.00   0.50   19.82    --   13.12 -19.00   0.00  126
  8  \w    -60.00   4.00   0.50   19.82    --   13.12 -19.00  60.00  128
  9  \w    -22.00  47.00   0.50   19.82    --   13.12 -99.00 150.00  138
 10  \w     22.00  47.00   0.50   19.82    --   13.12 -99.00-120.00   50
 11  \w     -2.00  75.00   0.50   19.82    --   13.12  57.00-150.00  154
 12  \w    -42.00   3.00   0.50   19.82    --   13.12 -19.00-180.00   90
 13  \w    -20.00   6.00   0.50   19.82    --   13.12 -99.00  60.00   52
 14  \w     18.00  47.00   0.50   19.82    --   13.12 -99.00  60.00   58
 15  \w     28.00  54.00   0.50   19.82    --   13.12-112.00-138.69   52
 16  \w    -77.00 -37.00   0.50   19.82    --  -13.59 -37.00-150.00   80
 17  \w    -82.00   1.00   0.50   19.82    --  -13.59 -57.00 -60.00  166
 18  \w    -26.00  60.00   0.50   19.82    --  -13.59  37.00 -60.00  172
 19  \w    -54.00 -29.00   0.50   19.82    --  -13.59 111.00 -87.30   50
 20  \w    -34.00  -3.00   0.50   19.82    --  -13.59 -37.00-150.00   62
 21  \w    -85.00 -15.00   0.50   19.82    --  -13.59 -19.00   0.00  140
;
_diffrn_measurement_device 'four-circle diffractometer'
_diffrn_measurement_device_type 'XtaLAB Synergy, Single source at offset/far, HyPix'
_diffrn_measurement_method '\w scans'
_diffrn_orient_matrix_type 'CrysAlisPro convention (1999,Acta A55,543-557)'
_diffrn_orient_matrix_UB_11 -0.0318238000
_diffrn_orient_matrix_UB_12 -0.0365667000
_diffrn_orient_matrix_UB_13 -0.0442225000
_diffrn_orient_matrix_UB_21 0.0280442000
_diffrn_orient_matrix_UB_22 -0.0508424000
_diffrn_orient_matrix_UB_23 0.0298182000
_diffrn_orient_matrix_UB_31 -0.0769449000
_diffrn_orient_matrix_UB_32 -0.0034466000
_diffrn_orient_matrix_UB_33 0.0283245000
_diffrn_radiation_monochromator mirror
_diffrn_radiation_probe x-ray
_diffrn_radiation_type MoK\a
_diffrn_radiation_wavelength 0.71073
_diffrn_reflns_av_R_equivalents 0.0358
_diffrn_reflns_av_unetI/netI 0.0262
_diffrn_reflns_Laue_measured_fraction_full 1.000
_diffrn_reflns_Laue_measured_fraction_max 0.925
_diffrn_reflns_limit_h_max 12
_diffrn_reflns_limit_h_min -12
_diffrn_reflns_limit_k_max 17
_diffrn_reflns_limit_k_min -17
_diffrn_reflns_limit_l_max 17
_diffrn_reflns_limit_l_min -17
_diffrn_reflns_number 19395
_diffrn_reflns_point_group_measured_fraction_full 0.991
_diffrn_reflns_point_group_measured_fraction_max 0.878
_diffrn_reflns_theta_full 25.242
_diffrn_reflns_theta_max 33.900
_diffrn_reflns_theta_min 3.100
_diffrn_source 'micro-focus sealed X-ray tube'
_diffrn_source_type 'PhotonJet (Mo) X-ray Source'
_exptl_absorpt_coefficient_mu 11.724
_exptl_absorpt_correction_T_max 0.705
_exptl_absorpt_correction_T_min 0.450
_exptl_absorpt_correction_type gaussian
_exptl_absorpt_process_details
;
CrysAlisPro 1.171.41.90a (Rigaku Oxford Diffraction, 2020)
Numerical absorption correction based on gaussian integration over
a multifaceted crystal model
Empirical absorption correction using spherical harmonics,
implemented in SCALE3 ABSPACK scaling algorithm.
;
_exptl_crystal_colour yellow
_exptl_crystal_colour_primary yellow
_exptl_crystal_density_diffrn 2.575
_exptl_crystal_description block
_exptl_crystal_F_000 768
_exptl_crystal_recrystallization_method
'Single crystals were obtained by allowing tungsten(IV) chloride to sit in excess 1,2-dimethoxyethane overnight'
_exptl_crystal_size_max 0.057
_exptl_crystal_size_mid 0.043
_exptl_crystal_size_min 0.02
_refine_diff_density_max 2.322
_refine_diff_density_min -0.760
_refine_diff_density_rms 0.178
_refine_ls_abs_structure_details
;
 Flack x determined using 1709 quotients [(I+)-(I-)]/[(I+)+(I-)]
 (Parsons, Flack and Wagner, Acta Cryst. B69 (2013) 249-259).
;
_refine_ls_abs_structure_Flack -0.005(6)
_refine_ls_extinction_method none
_refine_ls_goodness_of_fit_ref 1.052
_refine_ls_hydrogen_treatment constr
_refine_ls_matrix_type full
_refine_ls_number_parameters 102
_refine_ls_number_reflns 3809
_refine_ls_number_restraints 2
_refine_ls_restrained_S_all 1.052
_refine_ls_R_factor_all 0.0236
_refine_ls_R_factor_gt 0.0224
_refine_ls_shift/su_max 0.000
_refine_ls_shift/su_mean 0.000
_refine_ls_structure_factor_coef Fsqd
_refine_ls_weighting_details 'w=1/[\s^2^(Fo^2^)+(0.0350P)^2^+1.1463P] where P=(Fo^2^+2Fc^2^)/3'
_refine_ls_weighting_scheme calc
_refine_ls_wR_factor_gt 0.0555
_refine_ls_wR_factor_ref 0.0558
_reflns_Friedel_coverage 0.894
_reflns_Friedel_fraction_full 0.982
_reflns_Friedel_fraction_max 0.830
_reflns_number_gt 3678
_reflns_number_total 3809
_reflns_threshold_expression 'I > 2\s(I)'
_cod_data_source_file d2dt00787h2.cif
_cod_data_source_block sattelberger_04
_cod_database_code 7710167
_shelx_shelxl_version_number 2017/1
_chemical_oxdiff_formula WCl4CNO
_shelx_space_group_comment
;
The symmetry employed for this shelxl refinement is uniquely defined
by the following loop, which should always be used as a source of
symmetry information in preference to the above space-group names.
They are only intended as comments.
;
_shelx_estimated_absorpt_t_max 0.799
_shelx_estimated_absorpt_t_min 0.555
_diffrn_oxdiff_digest_frames
;
01697f635f62e1e179d1b1a2f7f0edc182020362e7b
;
_reflns_odcompleteness_completeness 99.94
_reflns_odcompleteness_iscentric 1
_reflns_odcompleteness_theta 30.44
_olex2_refinement_description
;
1. Others
 Fixed Uiso: H4A(0.054) H4B(0.054) H4C(0.054) H3A(0.031) H3B(0.031) H2A(0.028)
 H2B(0.028) H1A(0.038) H1B(0.038) H1C(0.038)
 Fixed X: H4A(0.318963) H4B(0.512101) H4C(0.387337) H3A(0.517688)
 H3B(0.614457) H2A(0.475734) H2B(0.549374) H1A(0.155169) H1B(0.34839)
 H1C(0.258894)
 Fixed Y: H4A(0.524906) H4B(0.556342) H4C(0.637453) H3A(0.800308)
 H3B(0.705772) H2A(0.76945) H2B(0.885346) H1A(0.986968) H1B(1.012415)
 H1C(0.911084)
 Fixed Z: H4A(0.341685) H4B(0.346829) H4C(0.274318) H3A(0.393248)
 H3B(0.471546) H2A(0.632945) H2B(0.572519) H1A(0.618328) H1B(0.637629)
 H1C(0.709435)
;
_olex2_date_sample_data_collection 2021-04-16
_olex2_date_sample_submission 2021-04-14
_olex2_diffrn_ambient_temperature_device 'Oxford Cryosystems'
_olex2_exptl_crystal_mounting_method 'The crystal was mounted on a MITIGEN holder with Paratone oil'
_olex2_submission_original_sample_id Sattelberger_04
_olex2_submission_special_instructions 'No special instructions were received'
_oxdiff_exptl_absorpt_empirical_details
;
Empirical correction (ABSPACK) includes:
- Absorption correction using spherical harmonics
- Frame scaling
;
_oxdiff_exptl_absorpt_empirical_full_max 1.343
_oxdiff_exptl_absorpt_empirical_full_min 0.805

loop_
_space_group_symop_operation_xyz
'x, y, z'
'x, -y, z+1/2'
'x+1/2, y+1/2, z'
'x+1/2, -y+1/2, z+1/2'

loop_
_atom_site_label
_atom_site_type_symbol
_atom_site_fract_x
_atom_site_fract_y
_atom_site_fract_z
_atom_site_U_iso_or_equiv
_atom_site_adp_type
_atom_site_occupancy
_atom_site_site_symmetry_order
_atom_site_calc_flag
_atom_site_refinement_flags_posn
_atom_site_refinement_flags_adp
_atom_site_refinement_flags_occupancy
_atom_site_disorder_assembly
_atom_site_disorder_group
W1 W 0.13325(5) 0.73637(2) 0.48051(4) 0.01576(6) Uani 1 1 d . . . . .
Cl1 Cl 0.16206(18) 0.83271(13) 0.30557(12) 0.0208(3) Uani 1 1 d . . . . .
Cl2 Cl -0.09985(19) 0.84439(18) 0.52853(15) 0.0292(3) Uani 1 1 d . . . . .
Cl3 Cl -0.0172(2) 0.58111(17) 0.40231(15) 0.0349(4) Uani 1 1 d . . . . .
Cl4 Cl 0.15694(19) 0.64550(14) 0.65882(12) 0.0234(3) Uani 1 1 d . . . . .
O1 O 0.3021(5) 0.8653(4) 0.5477(4) 0.0181(8) Uani 1 1 d . . . . .
O2 O 0.3726(6) 0.6631(4) 0.4434(4) 0.0224(9) Uani 1 1 d . . . . .
C4 C 0.4000(11) 0.5894(7) 0.3433(6) 0.0360(17) Uani 1 1 d . . . . .
H4A H 0.318963 0.524906 0.341685 0.054 Uiso 1 1 calc GR . . . .
H4B H 0.512101 0.556342 0.346829 0.054 Uiso 1 1 calc GR . . . .
H4C H 0.387337 0.637453 0.274318 0.054 Uiso 1 1 calc GR . . . .
C3 C 0.5082(10) 0.7481(6) 0.4606(8) 0.0258(14) Uani 1 1 d . . . . .
H3A H 0.517688 0.800308 0.393248 0.031 Uiso 1 1 calc R . . . .
H3B H 0.614457 0.705772 0.471546 0.031 Uiso 1 1 calc R . . . .
C2 C 0.4695(7) 0.8195(6) 0.5638(6) 0.0232(12) Uani 1 1 d . . . . .
H2A H 0.475734 0.769450 0.632945 0.028 Uiso 1 1 calc R . . . .
H2B H 0.549374 0.885346 0.572519 0.028 Uiso 1 1 calc R . . . .
C1 C 0.2630(8) 0.9509(6) 0.6354(6) 0.0255(12) Uani 1 1 d . . . . .
H1A H 0.155169 0.986968 0.618328 0.038 Uiso 1 1 calc GR . . . .
H1B H 0.348390 1.012415 0.637629 0.038 Uiso 1 1 calc GR . . . .
H1C H 0.258894 0.911084 0.709435 0.038 Uiso 1 1 calc GR . . . .

loop_
_atom_site_aniso_label
_atom_site_aniso_U_11
_atom_site_aniso_U_22
_atom_site_aniso_U_33
_atom_site_aniso_U_23
_atom_site_aniso_U_13
_atom_site_aniso_U_12
W1 0.01673(10) 0.01694(9) 0.01360(9) 0.00118(18) -0.00095(6) -0.00426(18)
Cl1 0.0303(7) 0.0179(6) 0.0142(5) 0.0022(4) 0.0001(5) 0.0000(5)
Cl2 0.0158(6) 0.0436(10) 0.0281(7) 0.0025(7) 0.0010(5) 0.0031(6)
Cl3 0.0504(11) 0.0288(8) 0.0253(7) 0.0020(6) -0.0105(7) -0.0201(7)
Cl4 0.0287(7) 0.0254(7) 0.0162(6) 0.0055(5) -0.0001(5) -0.0064(5)
O1 0.0158(18) 0.0204(19) 0.0182(19) -0.0012(15) -0.0020(14) -0.0025(15)
O2 0.029(2) 0.017(2) 0.022(2) 0.0015(16) 0.0044(17) 0.0041(17)
C4 0.061(5) 0.023(3) 0.025(3) -0.003(2) 0.010(3) 0.006(3)
C3 0.018(3) 0.025(3) 0.034(4) 0.001(2) 0.008(3) 0.003(2)
C2 0.013(2) 0.027(3) 0.031(3) 0.000(2) -0.001(2) 0.001(2)
C1 0.024(3) 0.026(3) 0.027(3) -0.009(2) 0.003(2) -0.002(2)

loop_
_atom_type_symbol
_atom_type_description
_atom_type_scat_dispersion_real
_atom_type_scat_dispersion_imag
_atom_type_scat_source
C C 0.0033 0.0016 'International Tables Vol C Tables 4.2.6.8 and 6.1.1.4'
H H 0.0000 0.0000 'International Tables Vol C Tables 4.2.6.8 and 6.1.1.4'
Cl Cl 0.1484 0.1585 'International Tables Vol C Tables 4.2.6.8 and 6.1.1.4'
O O 0.0106 0.0060 'International Tables Vol C Tables 4.2.6.8 and 6.1.1.4'
W W -0.8490 6.8722 'International Tables Vol C Tables 4.2.6.8 and 6.1.1.4'

loop_
_exptl_crystal_face_index_h
_exptl_crystal_face_index_k
_exptl_crystal_face_index_l
_exptl_crystal_face_perp_dist
-1 0 1 0.0172
1 0 -1 0.0172
0 1 0 0.0148
0 -1 0 0.0188
-1 1 -1 0.0102
1 -1 1 0.0102
1 -1 -1 0.0122

loop_
_geom_angle_atom_site_label_1
_geom_angle_atom_site_label_2
_geom_angle_atom_site_label_3
_geom_angle
_geom_angle_site_symmetry_1
_geom_angle_site_symmetry_3
_geom_angle_publ_flag
Cl2 W1 Cl1 93.31(6) . . ?
Cl2 W1 Cl4 94.11(6) . . ?
Cl3 W1 Cl1 93.57(6) . . ?
Cl3 W1 Cl2 94.13(8) . . ?
Cl3 W1 Cl4 93.36(6) . . ?
Cl4 W1 Cl1 169.45(6) . . ?
O1 W1 Cl1 86.36(12) . . ?
O1 W1 Cl2 93.85(12) . . ?
O1 W1 Cl3 172.01(13) . . ?
O1 W1 Cl4 85.68(12) . . ?
O1 W1 O2 76.52(17) . . ?
O2 W1 Cl1 84.40(13) . . ?
O2 W1 Cl2 170.20(13) . . ?
O2 W1 Cl3 95.51(14) . . ?
O2 W1 Cl4 87.03(13) . . ?
C2 O1 W1 113.0(4) . . ?
C1 O1 W1 124.9(4) . . ?
C1 O1 C2 110.8(5) . . ?
C4 O2 W1 121.9(5) . . ?
C4 O2 C3 111.3(6) . . ?
C3 O2 W1 113.0(4) . . ?
O2 C4 H4A 109.5 . . ?
O2 C4 H4B 109.5 . . ?
O2 C4 H4C 109.5 . . ?
H4A C4 H4B 109.5 . . ?
H4A C4 H4C 109.5 . . ?
H4B C4 H4C 109.5 . . ?
O2 C3 H3A 110.2 . . ?
O2 C3 H3B 110.2 . . ?
O2 C3 C2 107.6(6) . . ?
H3A C3 H3B 108.5 . . ?
C2 C3 H3A 110.2 . . ?
C2 C3 H3B 110.2 . . ?
O1 C2 C3 106.8(5) . . ?
O1 C2 H2A 110.4 . . ?
O1 C2 H2B 110.4 . . ?
C3 C2 H2A 110.4 . . ?
C3 C2 H2B 110.4 . . ?
H2A C2 H2B 108.6 . . ?
O1 C1 H1A 109.5 . . ?
O1 C1 H1B 109.5 . . ?
O1 C1 H1C 109.5 . . ?
H1A C1 H1C 109.5 . . ?
H1B C1 H1C 109.5 . . ?
H1A 14 H1B 109.5 . . ?

loop_
_geom_bond_atom_site_label_1
_geom_bond_atom_site_label_2
_geom_bond_distance
_geom_bond_site_symmetry_2
_geom_bond_publ_flag
W1 Cl1 2.3391(15) . ?
W1 Cl2 2.3195(17) . ?
W1 Cl3 2.3185(16) . ?
W1 Cl4 2.3380(15) . ?
W1 O1 2.141(4) . ?
W1 O2 2.152(5) . ?
O1 C2 1.458(7) . ?
O1 C1 1.451(7) . ?
O2 C4 1.460(8) . ?
O2 C3 1.469(9) . ?
C4 H4A 0.9800 . ?
C4 H4B 0.9800 . ?
C4 H4C 0.9800 . ?
C3 H3A 0.9900 . ?
C3 H3B 0.9900 . ?
C3 C2 1.493(10) . ?
C2 H2A 0.9900 . ?
C2 H2B 0.9900 . ?
C1 H1A 0.9800 . ?
C1 H1B 0.9800 . ?
C1 H1C 0.9800 . ?

loop_
_geom_torsion_atom_site_label_1
_geom_torsion_atom_site_label_2
_geom_torsion_atom_site_label_3
_geom_torsion_atom_site_label_4
_geom_torsion
_geom_torsion_site_symmetry_1
_geom_torsion_site_symmetry_2
_geom_torsion_site_symmetry_3
_geom_torsion_site_symmetry_4
_geom_torsion_publ_flag
W1 O1 C2 C3 43.2(6) . . . . ?
W1 O2 C3 C2 38.4(7) . . . . ?
O2 C3 C2 O1 -52.1(7) . . . . ?
C4 O2 C3 C2 179.8(6) . . . . ?
C1 O1 C2 C3 -171.0(5) . . . . ?

loop_
_exptl_oxdiff_crystal_face_indexfrac_h
_exptl_oxdiff_crystal_face_indexfrac_k
_exptl_oxdiff_crystal_face_indexfrac_l
_exptl_oxdiff_crystal_face_x
_exptl_oxdiff_crystal_face_y
_exptl_oxdiff_crystal_face_z
-1.0000 0.0008 1.0014 -0.0125 0.0018 0.1053
1.0000 -0.0008 -1.0014 0.0125 -0.0018 -0.1053
-0.0002 0.9995 -0.0012 -0.0365 -0.0509 -0.0035
0.0002 -0.9995 0.0012 0.0365 0.0509 0.0035
-0.9998 0.9990 -1.0011 0.0396 -0.1087 0.0451
0.9998 -0.9990 1.0011 -0.0396 0.1087 -0.0451
1.0002 -1.0003 -1.0002 0.0490 0.0491 -0.1018
